data_7108278
loop_
_publ_author_name
'Jun Zhang'
'Xiaolong Su'
'Jun Fu'
'Xinke Qin'
'Meixin Zhao'
'Min Shi'

_publ_section_title
;
 Tailor-made synthesis of various backbone-substituted imidazolinium salts
 by triflic anhydride mediated intramolecular cyclisation
;
_journal_name_full Chem.Commun.
_journal_page_first 9192
_journal_paper_doi 10.1039/c2cc34952c
_journal_volume 48
_journal_year 2012
_chemical_formula_sum 'C29 H33 F3 N2 O3 S'
_chemical_formula_weight 546.63
_chemical_name_systematic
;
?
;
_space_group_IT_number 61
_symmetry_cell_setting orthorhombic
_symmetry_space_group_name_Hall '-P 2ac 2ab'
_symmetry_space_group_name_H-M 'P b c a'
_atom_sites_solution_hydrogens geom
_atom_sites_solution_primary direct
_atom_sites_solution_secondary difmap
_audit_creation_method SHELXL-97
_cell_angle_alpha 90.00
_cell_angle_beta 90.00
_cell_angle_gamma 90.00
_cell_formula_units_Z 8
_cell_length_a 16.6967(11)
_cell_length_b 18.3660(12)
_cell_length_c 18.5592(12)
_cell_measurement_reflns_used 3743
_cell_measurement_temperature 293(2)
_cell_measurement_theta_max 41.371
_cell_measurement_theta_min 4.436
_cell_volume 5691.2(6)
_computing_cell_refinement 'Bruker SMART'
_computing_data_collection 'Bruker SMART'
_computing_data_reduction 'Bruker SHELXTL'
_computing_molecular_graphics 'Bruker SHELXTL'
_computing_publication_material 'Bruker SHELXTL'
_computing_structure_refinement 'SHELXL-97 (Sheldrick, 1997)'
_computing_structure_solution 'SHELXS-97 (Sheldrick, 1990)'
_diffrn_ambient_temperature 293(2)
_diffrn_measured_fraction_theta_full 1.000
_diffrn_measured_fraction_theta_max 1.000
_diffrn_measurement_device_type 'CCD area detector'
_diffrn_measurement_method 'phi and omega scans'
_diffrn_radiation_monochromator graphite
_diffrn_radiation_source 'fine-focus sealed tube'
_diffrn_radiation_type MoK\a
_diffrn_radiation_wavelength 0.71073
_diffrn_reflns_av_R_equivalents 0.0539
_diffrn_reflns_av_sigmaI/netI 0.0369
_diffrn_reflns_limit_h_max 20
_diffrn_reflns_limit_h_min -13
_diffrn_reflns_limit_k_max 21
_diffrn_reflns_limit_k_min -22
_diffrn_reflns_limit_l_max 22
_diffrn_reflns_limit_l_min -22
_diffrn_reflns_number 31583
_diffrn_reflns_theta_full 25.50
_diffrn_reflns_theta_max 25.50
_diffrn_reflns_theta_min 1.98
_exptl_absorpt_coefficient_mu 0.165
_exptl_absorpt_correction_T_max 1.00000
_exptl_absorpt_correction_T_min 0.60957
_exptl_absorpt_correction_type empirical
_exptl_absorpt_process_details sadabs
_exptl_crystal_colour colorless
_exptl_crystal_density_diffrn 1.276
_exptl_crystal_density_method 'not measured'
_exptl_crystal_description prismatic
_exptl_crystal_F_000 2304
_exptl_crystal_size_max 0.312
_exptl_crystal_size_mid 0.212
_exptl_crystal_size_min 0.145
_refine_diff_density_max 0.185
_refine_diff_density_min -0.138
_refine_diff_density_rms 0.033
_refine_ls_extinction_method none
_refine_ls_goodness_of_fit_ref 1.023
_refine_ls_hydrogen_treatment constr
_refine_ls_matrix_type full
_refine_ls_number_parameters 420
_refine_ls_number_reflns 5307
_refine_ls_number_restraints 86
_refine_ls_restrained_S_all 1.026
_refine_ls_R_factor_all 0.0860
_refine_ls_R_factor_gt 0.0521
_refine_ls_shift/su_max 0.016
_refine_ls_shift/su_mean 0.001
_refine_ls_structure_factor_coef Fsqd
_refine_ls_weighting_details 'calc w=1/[\s^2^(Fo^2^)+(0.0720P)^2^+1.3090P] where P=(Fo^2^+2Fc^2^)/3'
_refine_ls_weighting_scheme calc
_refine_ls_wR_factor_gt 0.1317
_refine_ls_wR_factor_ref 0.1532
_reflns_number_gt 3454
_reflns_number_total 5307
_reflns_threshold_expression >2sigma(I)
_cod_data_source_file c2cc34952c.txt
_cod_data_source_block cd212276
_cod_original_sg_symbol_H-M Pbca
_cod_database_code 7108278

loop_
_symmetry_equiv_pos_as_xyz
'x, y, z'
'-x+1/2, -y, z+1/2'
'-x, y+1/2, -z+1/2'
'x+1/2, -y+1/2, -z'
'-x, -y, -z'
'x-1/2, y, -z-1/2'
'x, -y-1/2, z-1/2'
'-x-1/2, y-1/2, z'

loop_
_atom_site_label
_atom_site_type_symbol
_atom_site_fract_x
_atom_site_fract_y
_atom_site_fract_z
_atom_site_U_iso_or_equiv
_atom_site_adp_type
_atom_site_occupancy
_atom_site_symmetry_multiplicity
_atom_site_calc_flag
_atom_site_refinement_flags
_atom_site_disorder_assembly
_atom_site_disorder_group
N1 N 0.05284(10) 0.00996(9) 0.28150(8) 0.0447(4) Uani 1 1 d . . .
N2 N 0.09209(11) -0.07558(9) 0.35563(9) 0.0525(5) Uani 1 1 d . . .
C1 C 0.10563(12) -0.04022(11) 0.29556(10) 0.0457(5) Uani 1 1 d . . .
H1 H 0.1490 -0.0501 0.2657 0.055 Uiso 1 1 calc R . .
C2 C 0.01632(16) -0.05132(13) 0.38746(13) 0.0654(7) Uani 1 1 d . . .
H2A H 0.0238 -0.0366 0.4372 0.078 Uiso 1 1 calc R . .
H2B H -0.0236 -0.0897 0.3856 0.078 Uiso 1 1 calc R . .
C3 C -0.00876(13) 0.01368(11) 0.34058(11) 0.0486(5) Uani 1 1 d . . .
H3 H -0.0617 0.0038 0.3200 0.058 Uiso 1 1 calc R . .
C4 C -0.01080(12) 0.08637(12) 0.37787(10) 0.0453(5) Uani 1 1 d . . .
C5 C 0.04568(15) 0.10654(15) 0.42864(12) 0.0631(6) Uani 1 1 d . . .
H5 H 0.0884 0.0758 0.4391 0.076 Uiso 1 1 calc R . .
C6 C 0.0383(2) 0.17290(18) 0.46384(13) 0.0811(9) Uani 1 1 d . . .
H6 H 0.0760 0.1866 0.4982 0.097 Uiso 1 1 calc R . .
C7 C -0.0244(2) 0.21830(16) 0.44807(16) 0.0845(9) Uani 1 1 d . . .
H7 H -0.0294 0.2623 0.4724 0.101 Uiso 1 1 calc R . .
C8 C -0.07919(18) 0.19963(15) 0.39731(17) 0.0811(8) Uani 1 1 d . . .
H8 H -0.1210 0.2311 0.3860 0.097 Uiso 1 1 calc R . .
C9 C -0.07240(14) 0.13374(13) 0.36269(13) 0.0597(6) Uani 1 1 d . . .
H9 H -0.1103 0.1209 0.3282 0.072 Uiso 1 1 calc R . .
C10 C 0.14021(14) -0.13178(14) 0.38777(13) 0.0598(6) Uani 1 1 d . . .
C11 C 0.19127(18) -0.11171(19) 0.44269(16) 0.0894(9) Uani 1 1 d . . .
H11 H 0.1954 -0.0631 0.4562 0.107 Uiso 1 1 calc R . .
C12 C 0.2357(2) -0.1633(3) 0.4771(2) 0.1221(14) Uani 1 1 d . . .
H12 H 0.2716 -0.1500 0.5130 0.146 Uiso 1 1 calc R . .
C13 C 0.2270(3) -0.2340(3) 0.4585(3) 0.1241(17) Uani 1 1 d . . .
H13 H 0.2564 -0.2693 0.4828 0.149 Uiso 1 1 calc R . .
C14 C 0.1761(3) -0.25445(19) 0.4047(2) 0.1057(13) Uani 1 1 d . . .
H14 H 0.1713 -0.3035 0.3931 0.127 Uiso 1 1 calc R . .
C15 C 0.13060(18) -0.20310(15) 0.36644(15) 0.0744(8) Uani 1 1 d . . .
C16 C 0.0758(2) -0.22349(17) 0.3070(2) 0.1075(11) Uani 1 1 d . . .
H16A H 0.0235 -0.2041 0.3164 0.161 Uiso 1 1 calc R . .
H16B H 0.0728 -0.2756 0.3036 0.161 Uiso 1 1 calc R . .
H16C H 0.0957 -0.2040 0.2625 0.161 Uiso 1 1 calc R . .
C17 C 0.04754(12) 0.05087(11) 0.21500(10) 0.0458(5) Uani 1 1 d . . .
C18 C -0.00533(15) 0.02538(13) 0.16217(12) 0.0577(6) Uani 1 1 d . . .
C19 C -0.00826(19) 0.06507(16) 0.09832(13) 0.0785(8) Uani 1 1 d . . .
H19 H -0.0427 0.0503 0.0618 0.094 Uiso 1 1 calc R . .
C20 C 0.0385(2) 0.12543(16) 0.08829(14) 0.0855(9) Uani 1 1 d . . .
H20 H 0.0358 0.1505 0.0448 0.103 Uiso 1 1 calc R . .
C21 C 0.08892(18) 0.14933(13) 0.14074(13) 0.0692(7) Uani 1 1 d . . .
H21 H 0.1199 0.1906 0.1327 0.083 Uiso 1 1 calc R . .
C22 C 0.09468(13) 0.11291(11) 0.20614(11) 0.0492(5) Uani 1 1 d . . .
C23 C 0.15252(13) 0.14126(13) 0.26227(12) 0.0575(6) Uani 1 1 d . . .
H23 H 0.1479 0.1103 0.3050 0.069 Uiso 1 1 calc R . .
C24 C 0.23822(16) 0.13556(19) 0.23467(18) 0.0949(10) Uani 1 1 d . . .
H24A H 0.2489 0.0863 0.2201 0.142 Uiso 1 1 calc R . .
H24B H 0.2747 0.1492 0.2723 0.142 Uiso 1 1 calc R . .
H24C H 0.2451 0.1675 0.1942 0.142 Uiso 1 1 calc R . .
C25 C 0.13222(18) 0.21911(14) 0.28459(15) 0.0769(8) Uani 1 1 d . . .
H25A H 0.1396 0.2511 0.2442 0.115 Uiso 1 1 calc R . .
H25B H 0.1668 0.2339 0.3232 0.115 Uiso 1 1 calc R . .
H25C H 0.0775 0.2213 0.3003 0.115 Uiso 1 1 calc R . .
C26 C -0.05525(16) -0.04314(15) 0.17094(14) 0.0730(7) Uani 1 1 d . . .
H26 H -0.0513 -0.0581 0.2215 0.088 Uiso 1 1 calc R . .
C27 C -0.0209(3) -0.10398(19) 0.1258(2) 0.1317(16) Uani 1 1 d . . .
H27A H -0.0230 -0.0906 0.0758 0.198 Uiso 1 1 calc R . .
H27B H -0.0517 -0.1475 0.1333 0.198 Uiso 1 1 calc R . .
H27C H 0.0337 -0.1125 0.1396 0.198 Uiso 1 1 calc R . .
C28 C -0.1430(2) -0.0297(3) 0.1549(3) 0.1543(18) Uani 1 1 d . . .
H28A H -0.1621 0.0099 0.1840 0.231 Uiso 1 1 calc R . .
H28B H -0.1732 -0.0728 0.1657 0.231 Uiso 1 1 calc R . .
H28C H -0.1493 -0.0177 0.1049 0.231 Uiso 1 1 calc R . .
S1 S 0.2284(2) 0.1200(2) 0.6439(2) 0.0660(6) Uani 0.70 1 d PDU A 1
O1 O 0.1739(7) 0.1627(7) 0.6176(7) 0.179(7) Uani 0.50 1 d PD A 1
O2 O 0.2007(10) 0.0694(5) 0.6947(5) 0.207(4) Uani 0.50 1 d PDU A 1
O3 O 0.2994(7) 0.1420(7) 0.6719(8) 0.207(6) Uani 0.50 1 d PDU A 1
F1 F 0.1827(5) 0.0237(5) 0.5550(6) 0.168(3) Uani 0.40 1 d PDU A 1
F2 F 0.2780(10) -0.0043(6) 0.5931(10) 0.204(8) Uani 0.40 1 d PDU A 1
F3 F 0.2851(13) 0.0816(8) 0.5204(10) 0.273(13) Uani 0.40 1 d PDU A 1
C29 C 0.2501(5) 0.0575(5) 0.5756(5) 0.078(3) Uani 0.50 1 d PD A 1
S1' S 0.2264(6) 0.1060(5) 0.6279(5) 0.103(3) Uani 0.30 1 d PDU B 2
O1' O 0.2126(7) 0.1851(6) 0.6096(5) 0.134(4) Uani 0.50 1 d PDU B 2
O2' O 0.1628(5) 0.0692(9) 0.6422(7) 0.302(10) Uani 0.50 1 d PDU B 2
O3' O 0.2809(5) 0.1133(6) 0.6906(4) 0.135(4) Uani 0.50 1 d PDU B 2
F1' F 0.2329(4) 0.0716(3) 0.5060(3) 0.134(2) Uani 0.60 1 d PDU B 2
F2' F 0.3165(5) 0.0177(4) 0.5738(6) 0.152(3) Uani 0.60 1 d PDU B 2
F3' F 0.3414(3) 0.1172(3) 0.5409(2) 0.1448(16) Uani 0.60 1 d PDU B 2
C29' C 0.2832(6) 0.0760(6) 0.5588(6) 0.089(3) Uani 0.50 1 d PD B 2

loop_
_atom_site_aniso_label
_atom_site_aniso_U_11
_atom_site_aniso_U_22
_atom_site_aniso_U_33
_atom_site_aniso_U_23
_atom_site_aniso_U_13
_atom_site_aniso_U_12
N1 0.0493(10) 0.0457(9) 0.0390(9) 0.0054(7) 0.0075(7) 0.0043(8)
N2 0.0543(11) 0.0539(11) 0.0492(10) 0.0147(8) 0.0095(8) 0.0059(9)
C1 0.0451(12) 0.0491(12) 0.0428(11) 0.0034(9) 0.0062(9) 0.0004(10)
C2 0.0742(17) 0.0579(14) 0.0641(15) 0.0142(12) 0.0265(13) 0.0111(12)
C3 0.0476(12) 0.0530(13) 0.0451(11) 0.0056(9) 0.0100(9) 0.0024(10)
C4 0.0447(12) 0.0549(12) 0.0362(10) 0.0043(9) 0.0075(9) 0.0002(10)
C5 0.0630(15) 0.0826(17) 0.0438(13) 0.0047(12) -0.0026(11) -0.0025(13)
C6 0.097(2) 0.099(2) 0.0469(14) -0.0084(15) 0.0015(14) -0.0355(19)
C7 0.114(3) 0.0656(18) 0.0736(19) -0.0175(15) 0.0261(19) -0.0147(18)
C8 0.080(2) 0.0629(17) 0.100(2) -0.0052(16) 0.0182(17) 0.0134(15)
C9 0.0514(14) 0.0604(14) 0.0674(15) -0.0036(12) 0.0007(11) 0.0073(11)
C10 0.0574(14) 0.0656(16) 0.0565(14) 0.0221(12) 0.0108(11) 0.0096(12)
C11 0.0774(19) 0.109(2) 0.082(2) 0.0283(17) -0.0157(16) -0.0049(18)
C12 0.088(3) 0.174(4) 0.104(3) 0.054(3) -0.019(2) 0.010(3)
C13 0.101(3) 0.161(4) 0.111(3) 0.080(3) 0.029(2) 0.061(3)
C14 0.124(3) 0.088(2) 0.105(3) 0.042(2) 0.050(2) 0.047(2)
C15 0.087(2) 0.0659(17) 0.0702(17) 0.0147(14) 0.0255(15) 0.0160(15)
C16 0.145(3) 0.076(2) 0.102(2) -0.0117(18) 0.002(2) -0.005(2)
C17 0.0528(13) 0.0486(12) 0.0360(11) 0.0025(9) 0.0055(9) 0.0075(10)
C18 0.0682(15) 0.0586(14) 0.0464(12) -0.0054(10) -0.0031(11) 0.0020(12)
C19 0.107(2) 0.0795(19) 0.0493(14) -0.0021(13) -0.0222(14) 0.0045(17)
C20 0.137(3) 0.0711(18) 0.0484(15) 0.0173(13) -0.0082(16) 0.0087(19)
C21 0.100(2) 0.0548(14) 0.0529(14) 0.0103(11) 0.0118(14) -0.0030(14)
C22 0.0557(13) 0.0485(12) 0.0435(12) 0.0016(9) 0.0106(10) 0.0044(10)
C23 0.0544(14) 0.0619(14) 0.0561(14) 0.0013(11) 0.0061(11) -0.0079(11)
C24 0.0559(17) 0.117(3) 0.112(2) -0.017(2) 0.0130(16) -0.0050(17)
C25 0.0843(19) 0.0678(16) 0.0786(18) -0.0126(14) 0.0036(14) -0.0098(14)
C26 0.0820(19) 0.0800(18) 0.0568(15) -0.0135(13) -0.0027(13) -0.0182(15)
C27 0.187(4) 0.081(2) 0.128(3) -0.038(2) 0.052(3) -0.041(3)
C28 0.082(3) 0.170(4) 0.210(5) 0.017(4) -0.022(3) -0.034(3)
S1 0.0561(10) 0.0771(9) 0.0649(11) 0.0057(8) -0.0016(8) -0.0150(8)
O1 0.158(9) 0.220(14) 0.160(11) -0.092(9) -0.098(8) 0.142(9)
O2 0.295(13) 0.177(7) 0.150(7) 0.008(6) 0.089(8) -0.060(9)
O3 0.105(5) 0.197(10) 0.318(15) -0.140(10) -0.051(8) -0.031(6)
F1 0.155(6) 0.164(6) 0.186(8) -0.081(6) -0.049(6) -0.016(5)
F2 0.34(2) 0.064(5) 0.205(11) 0.012(5) -0.065(14) 0.029(8)
F3 0.34(2) 0.131(8) 0.35(2) -0.076(13) 0.30(2) -0.077(12)
C29 0.066(6) 0.085(6) 0.082(5) 0.013(4) -0.003(5) 0.023(5)
S1' 0.077(4) 0.139(7) 0.093(5) 0.052(5) 0.010(3) 0.037(4)
O1' 0.232(12) 0.097(4) 0.073(4) 0.017(4) 0.019(6) 0.080(6)
O2' 0.123(6) 0.51(2) 0.273(14) 0.227(16) -0.039(7) -0.201(11)
O3' 0.128(7) 0.213(10) 0.063(3) 0.012(4) -0.051(4) 0.078(7)
F1' 0.156(5) 0.135(4) 0.110(4) -0.033(3) -0.066(4) 0.010(4)
F2' 0.145(5) 0.085(5) 0.226(8) -0.011(5) -0.020(4) 0.059(4)
F3' 0.111(3) 0.201(5) 0.123(3) 0.012(3) 0.039(2) -0.001(3)
C29' 0.075(7) 0.087(7) 0.106(8) -0.025(7) 0.023(7) -0.015(6)

loop_
_atom_type_symbol
_atom_type_description
_atom_type_scat_dispersion_real
_atom_type_scat_dispersion_imag
_atom_type_scat_source
C C 0.0033 0.0016 'International Tables Vol C Tables 4.2.6.8 and 6.1.1.4'
H H 0.0000 0.0000 'International Tables Vol C Tables 4.2.6.8 and 6.1.1.4'
N N 0.0061 0.0033 'International Tables Vol C Tables 4.2.6.8 and 6.1.1.4'
O O 0.0106 0.0060 'International Tables Vol C Tables 4.2.6.8 and 6.1.1.4'
F F 0.0171 0.0103 'International Tables Vol C Tables 4.2.6.8 and 6.1.1.4'
S S 0.1246 0.1234 'International Tables Vol C Tables 4.2.6.8 and 6.1.1.4'

loop_
_geom_angle_atom_site_label_1
_geom_angle_atom_site_label_2
_geom_angle_atom_site_label_3
_geom_angle
C1 N1 C17 125.43(16)
C1 N1 C3 110.43(15)
C17 N1 C3 123.76(16)
C1 N2 C10 127.78(18)
C1 N2 C2 109.96(18)
C10 N2 C2 122.24(17)
N1 C1 N2 113.87(18)
N1 C1 H1 123.1
N2 C1 H1 123.1
N2 C2 C3 104.09(17)
N2 C2 H2A 110.9
C3 C2 H2A 110.9
N2 C2 H2B 110.9
C3 C2 H2B 110.9
H2A C2 H2B 109.0
C4 C3 N1 113.02(16)
C4 C3 C2 115.82(18)
N1 C3 C2 101.02(16)
C4 C3 H3 108.9
N1 C3 H3 108.9
C2 C3 H3 108.9
C9 C4 C5 118.7(2)
C9 C4 C3 118.94(19)
C5 C4 C3 122.4(2)
C4 C5 C6 119.7(3)
C4 C5 H5 120.2
C6 C5 H5 120.2
C7 C6 C5 120.1(3)
C7 C6 H6 119.9
C5 C6 H6 119.9
C8 C7 C6 120.6(3)
C8 C7 H7 119.7
C6 C7 H7 119.7
C7 C8 C9 119.4(3)
C7 C8 H8 120.3
C9 C8 H8 120.3
C8 C9 C4 121.5(2)
C8 C9 H9 119.3
C4 C9 H9 119.3
C15 C10 C11 122.6(3)
C15 C10 N2 119.9(2)
C11 C10 N2 117.4(2)
C12 C11 C10 119.8(4)
C12 C11 H11 120.1
C10 C11 H11 120.1
C13 C12 C11 119.4(4)
C13 C12 H12 120.3
C11 C12 H12 120.3
C12 C13 C14 121.2(4)
C12 C13 H13 119.4
C14 C13 H13 119.4
C13 C14 C15 121.5(4)
C13 C14 H14 119.3
C15 C14 H14 119.3
C10 C15 C14 115.5(3)
C10 C15 C16 121.8(3)
C14 C15 C16 122.7(3)
C15 C16 H16A 109.5
C15 C16 H16B 109.5
H16A C16 H16B 109.5
C15 C16 H16C 109.5
H16A C16 H16C 109.5
H16B C16 H16C 109.5
C22 C17 C18 123.13(19)
C22 C17 N1 119.34(18)
C18 C17 N1 117.53(19)
C19 C18 C17 116.3(2)
C19 C18 C26 120.4(2)
C17 C18 C26 123.2(2)
C20 C19 C18 121.3(2)
C20 C19 H19 119.3
C18 C19 H19 119.3
C21 C20 C19 121.1(2)
C21 C20 H20 119.4
C19 C20 H20 119.4
C20 C21 C22 120.9(2)
C20 C21 H21 119.6
C22 C21 H21 119.6
C21 C22 C17 117.2(2)
C21 C22 C23 118.7(2)
C17 C22 C23 124.08(18)
C22 C23 C24 110.1(2)
C22 C23 C25 111.6(2)
C24 C23 C25 111.4(2)
C22 C23 H23 107.9
C24 C23 H23 107.9
C25 C23 H23 107.9
C23 C24 H24A 109.5
C23 C24 H24B 109.5
H24A C24 H24B 109.5
C23 C24 H24C 109.5
H24A C24 H24C 109.5
H24B C24 H24C 109.5
C23 C25 H25A 109.5
C23 C25 H25B 109.5
H25A C25 H25B 109.5
C23 C25 H25C 109.5
H25A C25 H25C 109.5
H25B C25 H25C 109.5
C27 C26 C28 112.2(3)
C27 C26 C18 110.2(2)
C28 C26 C18 112.0(3)
C27 C26 H26 107.4
C28 C26 H26 107.4
C18 C26 H26 107.4
C26 C27 H27A 109.5
C26 C27 H27B 109.5
H27A C27 H27B 109.5
C26 C27 H27C 109.5
H27A C27 H27C 109.5
H27B C27 H27C 109.5
C26 C28 H28A 109.5
C26 C28 H28B 109.5
H28A C28 H28B 109.5
C26 C28 H28C 109.5
H28A C28 H28C 109.5
H28B C28 H28C 109.5
O1 S1 O3 125.3(9)
O1 S1 O2 115.0(9)
O3 S1 O2 103.2(8)
O1 S1 C29 105.7(7)
O3 S1 C29 107.0(7)
O2 S1 C29 97.0(5)
F3 C29 F2 110.6(15)
F3 C29 F1 108.6(12)
F2 C29 F1 88.1(11)
F3 C29 S1 117.1(10)
F2 C29 S1 118.5(10)
F1 C29 S1 109.7(7)
O2' S1' O3' 113.1(9)
O2' S1' O1' 115.2(10)
O3' S1' O1' 100.5(8)
O2' S1' C29' 116.7(11)
O3' S1' C29' 106.3(8)
O1' S1' C29' 103.2(8)
F2' C29' F3' 103.3(9)
F2' C29' F1' 114.1(10)
F3' C29' F1' 109.5(9)
F2' C29' S1' 111.3(9)
F3' C29' S1' 115.7(8)
F1' C29' S1' 103.4(8)

loop_
_geom_bond_atom_site_label_1
_geom_bond_atom_site_label_2
_geom_bond_distance
N1 C1 1.302(3)
N1 C17 1.448(2)
N1 C3 1.505(2)
N2 C1 1.310(2)
N2 C10 1.438(3)
N2 C2 1.466(3)
C1 H1 0.9300
C2 C3 1.536(3)
C2 H2A 0.9700
C2 H2B 0.9700
C3 C4 1.504(3)
C3 H3 0.9800
C4 C9 1.376(3)
C4 C5 1.384(3)
C5 C6 1.388(4)
C5 H5 0.9300
C6 C7 1.370(4)
C6 H6 0.9300
C7 C8 1.357(4)
C7 H7 0.9300
C8 C9 1.375(4)
C8 H8 0.9300
C9 H9 0.9300
C10 C15 1.378(4)
C10 C11 1.379(4)
C11 C12 1.362(5)
C11 H11 0.9300
C12 C13 1.351(6)
C12 H12 0.9300
C13 C14 1.365(6)
C13 H13 0.9300
C14 C15 1.403(4)
C14 H14 0.9300
C15 C16 1.481(4)
C16 H16A 0.9600
C16 H16B 0.9600
C16 H16C 0.9600
C17 C22 1.395(3)
C17 C18 1.400(3)
C18 C19 1.392(3)
C18 C26 1.518(3)
C19 C20 1.369(4)
C19 H19 0.9300
C20 C21 1.360(4)
C20 H20 0.9300
C21 C22 1.389(3)
C21 H21 0.9300
C22 C23 1.513(3)
C23 C24 1.523(4)
C23 C25 1.527(3)
C23 H23 0.9800
C24 H24A 0.9600
C24 H24B 0.9600
C24 H24C 0.9600
C25 H25A 0.9600
C25 H25B 0.9600
C25 H25C 0.9600
C26 C27 1.510(4)
C26 C28 1.515(5)
C26 H26 0.9800
C27 H27A 0.9600
C27 H27B 0.9600
C27 H27C 0.9600
C28 H28A 0.9600
C28 H28B 0.9600
C28 H28C 0.9600
S1 O1 1.297(9)
S1 O3 1.356(10)
S1 O2 1.401(9)
S1 C29 1.747(10)
F1 C29 1.340(11)
F2 C29 1.269(12)
F3 C29 1.260(13)
S1' O2' 1.286(11)
S1' O3' 1.483(11)
S1' O1' 1.510(12)
S1' C29' 1.687(13)
F1' C29' 1.294(11)
F2' C29' 1.238(12)
F3' C29' 1.275(11)

loop_
_geom_torsion_atom_site_label_1
_geom_torsion_atom_site_label_2
_geom_torsion_atom_site_label_3
_geom_torsion_atom_site_label_4
_geom_torsion
C17 N1 C1 N2 -171.96(18)
C3 N1 C1 N2 1.2(2)
C10 N2 C1 N1 -177.4(2)
C2 N2 C1 N1 4.3(3)
C1 N2 C2 C3 -7.5(3)
C10 N2 C2 C3 174.0(2)
C1 N1 C3 C4 118.76(19)
C17 N1 C3 C4 -68.0(2)
C1 N1 C3 C2 -5.6(2)
C17 N1 C3 C2 167.65(19)
N2 C2 C3 C4 -115.0(2)
N2 C2 C3 N1 7.5(2)
N1 C3 C4 C9 104.5(2)
C2 C3 C4 C9 -139.7(2)
N1 C3 C4 C5 -77.6(2)
C2 C3 C4 C5 38.3(3)
C9 C4 C5 C6 1.2(3)
C3 C4 C5 C6 -176.8(2)
C4 C5 C6 C7 -0.3(4)
C5 C6 C7 C8 -1.0(4)
C6 C7 C8 C9 1.4(4)
C7 C8 C9 C4 -0.6(4)
C5 C4 C9 C8 -0.8(3)
C3 C4 C9 C8 177.3(2)
C1 N2 C10 C15 -85.1(3)
C2 N2 C10 C15 93.0(3)
C1 N2 C10 C11 98.8(3)
C2 N2 C10 C11 -83.0(3)
C15 C10 C11 C12 1.3(4)
N2 C10 C11 C12 177.2(3)
C10 C11 C12 C13 -2.2(5)
C11 C12 C13 C14 1.6(6)
C12 C13 C14 C15 0.1(6)
C11 C10 C15 C14 0.3(4)
N2 C10 C15 C14 -175.5(2)
C11 C10 C15 C16 -179.6(3)
N2 C10 C15 C16 4.6(4)
C13 C14 C15 C10 -1.0(4)
C13 C14 C15 C16 178.9(3)
C1 N1 C17 C22 -84.8(3)
C3 N1 C17 C22 102.9(2)
C1 N1 C17 C18 95.0(2)
C3 N1 C17 C18 -77.3(3)
C22 C17 C18 C19 0.8(3)
N1 C17 C18 C19 -179.0(2)
C22 C17 C18 C26 178.5(2)
N1 C17 C18 C26 -1.3(3)
C17 C18 C19 C20 0.3(4)
C26 C18 C19 C20 -177.5(3)
C18 C19 C20 C21 -0.8(5)
C19 C20 C21 C22 0.3(4)
C20 C21 C22 C17 0.7(4)
C20 C21 C22 C23 179.2(2)
C18 C17 C22 C21 -1.3(3)
N1 C17 C22 C21 178.48(19)
C18 C17 C22 C23 -179.7(2)
N1 C17 C22 C23 0.1(3)
C21 C22 C23 C24 -64.0(3)
C17 C22 C23 C24 114.4(3)
C21 C22 C23 C25 60.2(3)
C17 C22 C23 C25 -121.5(2)
C19 C18 C26 C27 72.3(4)
C17 C18 C26 C27 -105.3(3)
C19 C18 C26 C28 -53.5(4)
C17 C18 C26 C28 129.0(3)
O1 S1 C29 F3 68.4(18)
O3 S1 C29 F3 -67.1(17)
O2 S1 C29 F3 -173.2(17)
O1 S1 C29 F2 -154.9(13)
O3 S1 C29 F2 69.6(13)
O2 S1 C29 F2 -36.5(14)
O1 S1 C29 F1 -56.0(11)
O3 S1 C29 F1 168.5(10)
O2 S1 C29 F1 62.4(10)
O2' S1' C29' F2' -69.4(13)
O3' S1' C29' F2' 57.9(11)
O1' S1' C29' F2' 163.2(9)
O2' S1' C29' F3' 173.2(10)
O3' S1' C29' F3' -59.5(11)
O1' S1' C29' F3' 45.7(11)
O2' S1' C29' F1' 53.5(12)
O3' S1' C29' F1' -179.2(8)
O1' S1' C29' F1' -73.9(10)
